data_7002274
loop_
_publ_author_name
'Pinkowicz, Dawid'
'Podgajny, Robert'
'Pe\/lka, Robert'
'Nitek, Wojciech'
'Ba\/landa, Maria'
'Makarewicz, Magdalena'
'Czapla, Mariusz'
'\.Zukrowski, Jan'
'Kapusta, Czes\/law'
'Zaj\;ac, Dariusz'
'Sieklucka, Barbara'

_publ_section_title
;
 Iron(II)-octacyanoniobate(IV) ferromagnet with TC 43 K
;
_journal_issue 37
_journal_name_full 'Dalton Transactions'
_journal_page_first 7771
_journal_page_last 7777
_journal_paper_doi 10.1039/b908486j
_journal_year 2009
_chemical_compound_source 'synthesis as described'
_chemical_formula_moiety 'C8 Fe2 N8 Nb1'
_chemical_formula_sum 'C32 H64 Fe8 N32 Nb4 O32'
_chemical_formula_weight 2227.08
_chemical_name_common dpx
_chemical_name_systematic
;
?
;
_space_group_IT_number 87
_symmetry_cell_setting tetragonal
_symmetry_Int_Tables_number 87
_symmetry_space_group_name_Hall '-I 4'
_symmetry_space_group_name_H-M 'I 4/m'
_atom_sites_solution_hydrogens geom
_atom_sites_solution_primary direct
_atom_sites_solution_secondary difmap
_audit_conform_dict_location ftp://ftp.iucr.org/pub/cif_core.dic
_audit_conform_dict_name cif_core.dic
_audit_conform_dict_version 2.3
_audit_creation_date 2008-09-21T16:36:56-00:00
_audit_creation_method 'WinGX routine CIF_UPDATE'
_cell_angle_alpha 90
_cell_angle_beta 90
_cell_angle_gamma 90
_cell_formula_units_Z 1
_cell_length_a 11.989(5)
_cell_length_b 11.989(5)
_cell_length_c 13.237(5)
_cell_measurement_reflns_used 3577
_cell_measurement_temperature 293(2)
_cell_measurement_theta_max 27.485
_cell_measurement_theta_min 0.998
_cell_measurement_wavelength 0.71073
_cell_volume 1902.6(13)
_computing_cell_refinement 'HKL Scalepack (Otwinowski & Minor 1997)'
_computing_data_collection 'Collect (Nonius BV, 1997-2000)'
_computing_data_reduction 'HKL Denzo and Scalepack (Otwinowski & Minor 1997)'
_computing_molecular_graphics 'Ortep-3 for Windows (Farrugia, 1997)'
_computing_publication_material 'WinGX publication routines (Farrugia, 1999)'
_computing_structure_refinement 'SHELXL-97 (Sheldrick, 1997)'
_computing_structure_solution 'SHELXS-86 (Sheldrick, 1986)'
_diffrn_ambient_temperature 293(2)
_diffrn_detector_area_resol_mean 9
_diffrn_measured_fraction_theta_full 0.999
_diffrn_measured_fraction_theta_max 0.999
_diffrn_measurement_device '95mm CCD camera on \k-goniostat'
_diffrn_measurement_device_type KappaCCD
_diffrn_measurement_method CCD
_diffrn_orient_matrix_type 'by Nonius Collect from scalepack cell'
_diffrn_orient_matrix_UB_11 0.0028683
_diffrn_orient_matrix_UB_12 0.0833123
_diffrn_orient_matrix_UB_13 -0.0029744
_diffrn_orient_matrix_UB_21 0.0320625
_diffrn_orient_matrix_UB_22 -0.0038492
_diffrn_orient_matrix_UB_23 -0.0768989
_diffrn_orient_matrix_UB_31 -0.0696902
_diffrn_orient_matrix_UB_32 0.0013595
_diffrn_orient_matrix_UB_33 -0.0291249
_diffrn_radiation_monochromator graphite
_diffrn_radiation_probe x-ray
_diffrn_radiation_type MoK\a
_diffrn_radiation_wavelength 0.71069
_diffrn_reflns_av_R_equivalents 0.0398
_diffrn_reflns_av_unetI/netI 0.0268
_diffrn_reflns_limit_h_max 15
_diffrn_reflns_limit_h_min -13
_diffrn_reflns_limit_k_max 15
_diffrn_reflns_limit_k_min -15
_diffrn_reflns_limit_l_max 15
_diffrn_reflns_limit_l_min -17
_diffrn_reflns_number 6916
_diffrn_reflns_theta_full 27.46
_diffrn_reflns_theta_max 27.46
_diffrn_reflns_theta_min 2.29
_exptl_absorpt_coefficient_mu 2.15
_exptl_absorpt_correction_type none
_exptl_crystal_colour black
_exptl_crystal_density_diffrn 1.944
_exptl_crystal_density_method 'not measured'
_exptl_crystal_description prism
_exptl_crystal_F_000 1108
_exptl_crystal_size_max 0.07
_exptl_crystal_size_mid 0.07
_exptl_crystal_size_min 0.07
_refine_diff_density_max 0.75
_refine_diff_density_min -0.42
_refine_diff_density_rms 0.089
_refine_ls_extinction_coef 0.0009(2)
_refine_ls_extinction_expression Fc^*^=kFc[1+0.001xFc^2^\l^3^/sin(2\q)]^-1/4^
_refine_ls_extinction_method SHELXL
_refine_ls_goodness_of_fit_ref 1.108
_refine_ls_hydrogen_treatment mixed
_refine_ls_matrix_type full
_refine_ls_number_parameters 76
_refine_ls_number_reflns 1140
_refine_ls_number_restraints 0
_refine_ls_restrained_S_all 1.108
_refine_ls_R_factor_all 0.0341
_refine_ls_R_factor_gt 0.0275
_refine_ls_shift/su_max 0
_refine_ls_shift/su_mean 0
_refine_ls_structure_factor_coef Fsqd
_refine_ls_weighting_details 'calc w=1/[\s^2^(Fo^2^)+(0.0230P)^2^+4.2132P] where P=(Fo^2^+2Fc^2^)/3'
_refine_ls_weighting_scheme calc
_refine_ls_wR_factor_gt 0.0599
_refine_ls_wR_factor_ref 0.0618
_reflns_number_gt 1025
_reflns_number_total 1140
_reflns_threshold_expression >2sigma(I)
_cod_data_source_file b908486j.txt
_cod_data_source_block dp009
_cod_original_sg_symbol_Hall -I4
_cod_original_sg_symbol_H-M I4/m
_cod_database_code 7002274

loop_
_symmetry_equiv_pos_as_xyz
'x, y, z'
'-y, x, z'
'-x, -y, z'
'y, -x, z'
'x+1/2, y+1/2, z+1/2'
'-y+1/2, x+1/2, z+1/2'
'-x+1/2, -y+1/2, z+1/2'
'y+1/2, -x+1/2, z+1/2'
'-x, -y, -z'
'y, -x, -z'
'x, y, -z'
'-y, x, -z'
'-x+1/2, -y+1/2, -z+1/2'
'y+1/2, -x+1/2, -z+1/2'
'x+1/2, y+1/2, -z+1/2'
'-y+1/2, x+1/2, -z+1/2'

loop_
_atom_site_label
_atom_site_type_symbol
_atom_site_fract_x
_atom_site_fract_y
_atom_site_fract_z
_atom_site_U_iso_or_equiv
_atom_site_adp_type
_atom_site_occupancy
_atom_site_symmetry_multiplicity
_atom_site_calc_flag
_atom_site_refinement_flags
_atom_site_disorder_assembly
_atom_site_disorder_group
Nb1 Nb 0 0 0.24964(3) 0.01371(15) Uani 1 4 d S . .
Fe2 Fe 0.30913(4) 0.19885(4) 0 0.02010(16) Uani 1 2 d S . .
O1 O 0.2161(2) 0.3502(2) 0 0.0384(7) Uani 1 2 d S . .
H1B H 0.1872 0.3531 0.0561 0.058 Uiso 1 1 d R . .
O2 O 0.3941(3) 0.0458(3) 0 0.0491(8) Uani 1 2 d S . .
H2A H 0.3896 0.0093 0.0592 0.074 Uiso 1 1 d R . .
N1 N 0.20183(18) 0.13010(19) 0.11359(18) 0.0306(5) Uani 1 1 d . . .
N3 N 0.41779(18) 0.27614(19) -0.11136(17) 0.0291(5) Uani 1 1 d . . .
C1 C 0.1359(2) 0.0833(2) 0.15971(19) 0.0226(5) Uani 1 1 d . . .
C3 C 0.45091(19) 0.3491(2) -0.15868(19) 0.0220(5) Uani 1 1 d . . .
O3 O 0.0880(3) 0.3814(3) 0.1876(3) 0.0759(10) Uani 1 1 d . . .
H3A H 0.097(6) 0.458(7) 0.228(5) 0.15(3) Uiso 1 1 d . . .
H3B H 0.112(7) 0.335(7) 0.219(6) 0.15(3) Uiso 1 1 d . . .

loop_
_atom_site_aniso_label
_atom_site_aniso_U_11
_atom_site_aniso_U_22
_atom_site_aniso_U_33
_atom_site_aniso_U_23
_atom_site_aniso_U_13
_atom_site_aniso_U_12
Nb1 0.01354(17) 0.01354(17) 0.0140(2) 0 0 0
Fe2 0.0201(3) 0.0215(3) 0.0186(3) 0 0 -0.00657(18)
O1 0.0349(16) 0.0373(16) 0.0429(17) 0 0 0.0043(13)
O2 0.0434(18) 0.0371(17) 0.067(2) 0 0 0.0085(14)
N1 0.0273(12) 0.0354(13) 0.0291(13) 0.0034(10) 0.0044(9) -0.0074(9)
N3 0.0302(12) 0.0307(12) 0.0265(12) 0.0064(9) 0.0019(9) -0.0074(9)
C1 0.0232(12) 0.0213(12) 0.0233(13) 0.0020(10) 0.0011(10) 0.0004(9)
C3 0.0193(12) 0.0234(12) 0.0232(12) 0.0019(10) 0.0011(9) 0.0000(9)
O3 0.105(3) 0.0544(19) 0.068(2) 0.0041(17) 0.0091(18) -0.0067(18)

loop_
_atom_type_symbol
_atom_type_description
_atom_type_scat_dispersion_real
_atom_type_scat_dispersion_imag
_atom_type_scat_source
C C 0.003 0.002 'International Tables Vol C Tables 4.2.6.8 and 6.1.1.4'
H H 0 0 'International Tables Vol C Tables 4.2.6.8 and 6.1.1.4'
Fe Fe 0.346 0.844 'International Tables Vol C Tables 4.2.6.8 and 6.1.1.4'
N N 0.006 0.003 'International Tables Vol C Tables 4.2.6.8 and 6.1.1.4'
Nb Nb -2.073 0.622 'International Tables Vol C Tables 4.2.6.8 and 6.1.1.4'
O O 0.011 0.006 'International Tables Vol C Tables 4.2.6.8 and 6.1.1.4'

loop_
_geom_angle_atom_site_label_1
_geom_angle_atom_site_label_2
_geom_angle_atom_site_label_3
_geom_angle
_geom_angle_site_symmetry_1
_geom_angle_site_symmetry_3
_geom_angle_publ_flag
C1 Nb1 C1 73.77(6) 3 2 ?
C1 Nb1 C1 116.16(13) 3 . ?
C1 Nb1 C1 73.77(6) 2 . ?
C1 Nb1 C1 73.77(6) 3 4 ?
C1 Nb1 C1 116.16(13) 2 4 ?
C1 Nb1 C1 73.77(6) . 4 ?
C1 Nb1 C3 145.96(9) 3 7 ?
C1 Nb1 C3 79.62(9) 2 7 ?
C1 Nb1 C3 74.93(9) . 7 ?
C1 Nb1 C3 138.49(9) 4 7 ?
C1 Nb1 C3 138.49(9) 3 6_545 ?
C1 Nb1 C3 145.96(9) 2 6_545 ?
C1 Nb1 C3 79.62(9) . 6_545 ?
C1 Nb1 C3 74.93(9) 4 6_545 ?
C3 Nb1 C3 73.19(6) 7 6_545 ?
C1 Nb1 C3 74.93(9) 3 5_445 ?
C1 Nb1 C3 138.49(9) 2 5_445 ?
C1 Nb1 C3 145.96(9) . 5_445 ?
C1 Nb1 C3 79.62(9) 4 5_445 ?
C3 Nb1 C3 114.94(13) 7 5_445 ?
C3 Nb1 C3 73.19(6) 6_545 5_445 ?
C1 Nb1 C3 79.62(9) 3 8_455 ?
C1 Nb1 C3 74.93(9) 2 8_455 ?
C1 Nb1 C3 138.49(9) . 8_455 ?
C1 Nb1 C3 145.96(9) 4 8_455 ?
C3 Nb1 C3 73.19(6) 7 8_455 ?
C3 Nb1 C3 114.94(13) 6_545 8_455 ?
C3 Nb1 C3 73.19(6) 5_445 8_455 ?
O2 Fe2 O1 177.46(12) . . ?
O2 Fe2 N1 87.44(9) . 11 ?
O1 Fe2 N1 90.75(8) . 11 ?
O2 Fe2 N1 87.44(9) . . ?
O1 Fe2 N1 90.75(8) . . ?
N1 Fe2 N1 89.08(13) 11 . ?
O2 Fe2 N3 94.68(9) . 11 ?
O1 Fe2 N3 87.19(9) . 11 ?
N1 Fe2 N3 177.26(9) 11 11 ?
N1 Fe2 N3 92.74(9) . 11 ?
O2 Fe2 N3 94.68(9) . . ?
O1 Fe2 N3 87.19(9) . . ?
N1 Fe2 N3 92.74(9) 11 . ?
N1 Fe2 N3 177.26(9) . . ?
N3 Fe2 N3 85.36(12) 11 . ?
Fe2 O1 H1B 104.9 . . ?
Fe2 O2 H2A 113.3 . . ?
C1 N1 Fe2 167.5(2) . . ?
C3 N3 Fe2 154.5(2) . . ?
N1 C1 Nb1 176.7(2) . . ?
N3 C3 Nb1 174.6(2) . 5_554 ?
H3A O3 H3B 109(7) . . ?

loop_
_geom_bond_atom_site_label_1
_geom_bond_atom_site_label_2
_geom_bond_distance
_geom_bond_site_symmetry_2
_geom_bond_publ_flag
Nb1 C1 2.251(3) 3 ?
Nb1 C1 2.251(3) 2 ?
Nb1 C1 2.251(3) . ?
Nb1 C1 2.251(3) 4 ?
Nb1 C3 2.257(3) 7 ?
Nb1 C3 2.257(3) 6_545 ?
Nb1 C3 2.257(3) 5_445 ?
Nb1 C3 2.257(3) 8_455 ?
Fe2 O2 2.099(3) . ?
Fe2 O1 2.130(3) . ?
Fe2 N1 2.144(2) 11 ?
Fe2 N1 2.144(2) . ?
Fe2 N3 2.175(2) 11 ?
Fe2 N3 2.175(2) . ?
O1 H1B 0.82 . ?
O2 H2A 0.8991 . ?
N1 C1 1.145(3) . ?
N3 C3 1.146(3) . ?
C3 Nb1 2.257(3) 5_554 ?
O3 H3A 1.07(9) . ?
O3 H3B 0.75(8) . ?
